data_7216108
loop_
_publ_author_name
'Bertani, Roberta'
'Ghedini, Elena'
'Gleria, Mario'
'Liantonio, Rosalba'
'Marras, Giovanni'
'Metrangolo, Pierangelo'
'Meyer, Franck'
'Pilati, Tullio'
'Resnati, Giuseppe'

_publ_section_title
;
 Cyclotriphosphazene [N3P3(2,2&#x2032;-dioxybiphenyl)2-(4-pyridinoxy)2]
 and its halogen bonded complex with 1,4-diiodotetrafluorobenzene
;
_journal_issue 83
_journal_name_full CrystEngComm
_journal_page_first 511
_journal_paper_doi 10.1039/b507263h
_journal_volume 7
_journal_year 2005
_chemical_formula_moiety '2(C34 H24 N5 O6 P3), C Cl4, 2(C6 F4 I2)'
_chemical_formula_sum 'C81 H48 Cl4 F8 I4 N10 O12 P6'
_chemical_formula_weight 2340.51
_chemical_name_systematic
;
(R,S)-2,2-bis-(4-pyridinoxy)-(4,4:6,6)-bis-(2',2''-dioxybiphenyl)cyclotri-
phosphazene 1,4-diiodo-2,3,5,6-tetrafluorobenzene hemi-carbontetrachloride
;
_space_group_IT_number 15
_symmetry_cell_setting monoclinic
_symmetry_space_group_name_Hall '-C 2yc'
_symmetry_space_group_name_H-M 'C 1 2/c 1'
_atom_sites_solution_hydrogens geom
_atom_sites_solution_primary direct
_atom_sites_solution_secondary difmap
_audit_creation_method SHELXL-97
_cell_angle_alpha 90.00
_cell_angle_beta 114.60(3)
_cell_angle_gamma 90.00
_cell_formula_units_Z 4
_cell_length_a 26.254(3)
_cell_length_b 11.6963(12)
_cell_length_c 31.383(5)
_cell_measurement_reflns_used 8313
_cell_measurement_temperature 90(2)
_cell_measurement_theta_max 28.40
_cell_measurement_theta_min 2.61
_cell_volume 8762(3)
_computing_cell_refinement 'Bruker SAINT'
_computing_data_collection 'Bruker SMART'
_computing_data_reduction 'Bruker SAINT'
_computing_molecular_graphics 'ORTEPIII (Burnett & Johnson,1996)'
_computing_publication_material 'SHELXL-97 (Sheldrick, 1997)'
_computing_structure_refinement 'SHELXL-97 (Sheldrick, 1997)'
_computing_structure_solution 'SIR-92, (Altomare et al., 1994)'
_diffrn_ambient_temperature 90(2)
_diffrn_measured_fraction_theta_full 0.454
_diffrn_measured_fraction_theta_max 0.454
_diffrn_measurement_device_type 'Bruker APEX CCD area detector'
_diffrn_measurement_method '\w and \f scans'
_diffrn_radiation_monochromator graphite
_diffrn_radiation_source 'fine-focus sealed tube'
_diffrn_radiation_type MoK\a
_diffrn_radiation_wavelength 0.71073
_diffrn_reflns_av_R_equivalents 0.0323
_diffrn_reflns_av_sigmaI/netI 0.0275
_diffrn_reflns_limit_h_max 35
_diffrn_reflns_limit_h_min -35
_diffrn_reflns_limit_k_max 15
_diffrn_reflns_limit_k_min -15
_diffrn_reflns_limit_l_max 42
_diffrn_reflns_limit_l_min -42
_diffrn_reflns_number 104489
_diffrn_reflns_theta_full 28.95
_diffrn_reflns_theta_max 28.95
_diffrn_reflns_theta_min 1.71
_diffrn_standards_decay_% 0.00
_exptl_absorpt_coefficient_mu 1.737
_exptl_absorpt_correction_T_max 1.000
_exptl_absorpt_correction_T_min 0.835
_exptl_absorpt_correction_type multi-scan
_exptl_absorpt_process_details 'SADABS, Bruker, 1997'
_exptl_crystal_colour colourless
_exptl_crystal_density_diffrn 1.774
_exptl_crystal_density_method 'not measured'
_exptl_crystal_description 'elongated prism'
_exptl_crystal_F_000 4568
_exptl_crystal_size_max 0.37
_exptl_crystal_size_mid 0.14
_exptl_crystal_size_min 0.10
_refine_diff_density_max 0.879
_refine_diff_density_min -0.803
_refine_diff_density_rms 0.071
_refine_ls_extinction_method none
_refine_ls_goodness_of_fit_ref 1.024
_refine_ls_hydrogen_treatment noref
_refine_ls_matrix_type full
_refine_ls_number_parameters 585
_refine_ls_number_reflns 11023
_refine_ls_number_restraints 21
_refine_ls_restrained_S_all 1.032
_refine_ls_R_factor_all 0.0255
_refine_ls_R_factor_gt 0.0205
_refine_ls_shift/su_max 0.004
_refine_ls_shift/su_mean 0.000
_refine_ls_structure_factor_coef Fsqd
_refine_ls_weighting_details 'w=1/[\s^2^(Fo^2^)+(0.0309P)^2^] where P=(Fo^2^+2Fc^2^)/3'
_refine_ls_weighting_scheme calc
_refine_ls_wR_factor_gt 0.0564
_refine_ls_wR_factor_ref 0.0571
_reflns_number_gt 9113
_reflns_number_total 11023
_reflns_threshold_expression >2\s(I)
_cod_data_source_file b507263h.txt
_cod_data_source_block re81lt
_cod_depositor_comments
;
The following automatic conversions were performed:

'_geom_bond_publ_flag' value 'NO' changed to 'no' according to
/usr/data/users/saulius/automatic-downloads/retrospective/RSC/lib/dictionaries/cif_core.dic
dictionary named 'cif_core.dic' version 2.4.2 from 2011-04-26 (100
times).

'_geom_angle_publ_flag' value 'NO' changed to 'no' according
to
/usr/data/users/saulius/automatic-downloads/retrospective/RSC/lib/dictionaries/cif_core.dic
dictionary named 'cif_core.dic' version 2.4.2 from 2011-04-26 (161
time).

'_geom_torsion_publ_flag' value 'NO' changed to 'no'
according to
/usr/data/users/saulius/automatic-downloads/retrospective/RSC/lib/dictionaries/cif_core.dic
dictionary named 'cif_core.dic' version 2.4.2 from 2011-04-26 (140
times).

Automatic conversion script
Id: cif_fix_values 2281 2013-09-26 08:29:07Z andrius 
;
_cod_original_sg_symbol_H-M C2/c
_cod_database_code 7216108

loop_
_symmetry_equiv_pos_as_xyz
'x, y, z'
'-x, y, -z+1/2'
'x+1/2, y+1/2, z'
'-x+1/2, y+1/2, -z+1/2'
'-x, -y, -z'
'x, -y, z-1/2'
'-x+1/2, -y+1/2, -z'
'x+1/2, -y+1/2, z-1/2'

loop_
_atom_site_label
_atom_site_type_symbol
_atom_site_fract_x
_atom_site_fract_y
_atom_site_fract_z
_atom_site_U_iso_or_equiv
_atom_site_adp_type
_atom_site_occupancy
_atom_site_calc_flag
_atom_site_refinement_flags
_atom_site_disorder_group
C1S C 0.5000 0.2544(4) 0.2500 0.0359(11) Uani 0.6918(19) d SP 1
Cl1A Cl 0.49509(3) 0.16751(7) 0.20233(3) 0.0338(2) Uani 0.6918(19) d P 1
Cl1B Cl 0.43916(5) 0.34118(9) 0.23153(4) 0.0588(4) Uani 0.6918(19) d P 1
C2S C 0.5134(5) 0.3339(10) 0.2520(4) 0.062(5) Uiso 0.1541(9) d PD -2
Cl2A Cl 0.4680(3) 0.3872(7) 0.2729(3) 0.091(2) Uiso 0.1541(9) d PD -2
Cl2B Cl 0.4873(2) 0.2150(5) 0.21813(19) 0.0605(13) Uiso 0.1541(9) d PD -2
Cl2C Cl 0.5786(3) 0.2949(6) 0.2967(3) 0.107(2) Uiso 0.1541(9) d PD -2
Cl2D Cl 0.5237(2) 0.4354(5) 0.21599(19) 0.0603(14) Uiso 0.1541(9) d PD -2
I1 I 0.467428(5) 1.031980(9) 0.086066(4) 0.01889(4) Uani 1 d . .
I2 I 0.545071(5) 0.465769(9) 0.070145(4) 0.02000(4) Uani 1 d . .
F1 F 0.45656(5) 0.80011(9) 0.13730(4) 0.0306(3) Uani 1 d . .
F2 F 0.48650(5) 0.58501(9) 0.13261(4) 0.0267(2) Uani 1 d . .
F3 F 0.56360(4) 0.69892(9) 0.02733(4) 0.0231(2) Uani 1 d . .
F4 F 0.53500(4) 0.91299(8) 0.03310(4) 0.0217(2) Uani 1 d . .
C1 C 0.49347(7) 0.86338(14) 0.08452(6) 0.0162(4) Uani 1 d . .
C2 C 0.48261(7) 0.77628(16) 0.10943(6) 0.0194(4) Uani 1 d . .
C3 C 0.49798(7) 0.66462(15) 0.10682(6) 0.0188(4) Uani 1 d . .
C4 C 0.52494(7) 0.63455(14) 0.07861(6) 0.0169(4) Uani 1 d . .
C5 C 0.53670(7) 0.72127(15) 0.05447(6) 0.0162(4) Uani 1 d . .
C6 C 0.52176(7) 0.83278(14) 0.05746(6) 0.0161(3) Uani 1 d . .
P1 P 0.752125(19) 1.02750(3) 0.051656(15) 0.01310(9) Uani 1 d . .
O1 O 0.79227(5) 1.00783(10) 0.02599(4) 0.0158(3) Uani 1 d . .
C11 C 0.83258(7) 0.92115(14) 0.04105(6) 0.0155(3) Uani 1 d . .
C12 C 0.87969(8) 0.93294(15) 0.08285(7) 0.0209(4) Uani 1 d . .
H12 H 0.8852 0.9969 0.1019 0.025 Uiso 1 calc R .
C13 C 0.91842(8) 0.84394(15) 0.09491(7) 0.0233(4) Uani 1 d . .
H13 H 0.9507 0.8508 0.1226 0.028 Uiso 1 calc R .
N14 N 0.91233(6) 0.74992(13) 0.06953(5) 0.0208(3) Uani 1 d . .
C15 C 0.86632(7) 0.74381(15) 0.02891(6) 0.0209(4) Uani 1 d . .
H15 H 0.8617 0.6794 0.0103 0.025 Uiso 1 calc R .
C16 C 0.82549(8) 0.82719(15) 0.01313(6) 0.0199(4) Uani 1 d . .
H16 H 0.7944 0.8199 -0.0153 0.024 Uiso 1 calc R .
O2 O 0.70203(5) 1.08176(10) 0.00697(4) 0.0155(2) Uani 1 d . .
C21 C 0.66133(7) 1.14300(14) 0.01527(6) 0.0147(3) Uani 1 d . .
C22 C 0.65633(7) 1.25852(15) 0.00554(6) 0.0192(4) Uani 1 d . .
H22 H 0.6781 1.2945 -0.0075 0.023 Uiso 1 calc R .
C23 C 0.61757(7) 1.31847(15) 0.01593(6) 0.0204(4) Uani 1 d . .
H23 H 0.6137 1.3963 0.0094 0.025 Uiso 1 calc R .
N24 N 0.58535(6) 1.27151(13) 0.03485(5) 0.0199(3) Uani 1 d . .
C25 C 0.59009(7) 1.15896(15) 0.04197(6) 0.0178(4) Uani 1 d . .
H25 H 0.5670 1.1244 0.0540 0.021 Uiso 1 calc R .
C26 C 0.62692(7) 1.09045(14) 0.03271(6) 0.0163(4) Uani 1 d . .
H26 H 0.6286 1.0120 0.0380 0.020 Uiso 1 calc R .
N2 N 0.73484(6) 0.90809(11) 0.06513(5) 0.0140(3) Uani 1 d . .
P3 P 0.734958(18) 0.88680(4) 0.114978(15) 0.01322(9) Uani 1 d . .
O3 O 0.77643(5) 0.78720(9) 0.14267(4) 0.0141(2) Uani 1 d . .
C31 C 0.76751(7) 0.67524(14) 0.12420(6) 0.0141(3) Uani 1 d . .
C32 C 0.80582(7) 0.63259(15) 0.10859(6) 0.0170(4) Uani 1 d . .
H32 H 0.8348 0.6782 0.1086 0.020 Uiso 1 calc R .
C33 C 0.80016(8) 0.52059(15) 0.09299(6) 0.0193(4) Uani 1 d . .
H33 H 0.8257 0.4902 0.0826 0.023 Uiso 1 calc R .
C34 C 0.75687(8) 0.45405(14) 0.09285(6) 0.0189(4) Uani 1 d . .
H34 H 0.7530 0.3790 0.0821 0.023 Uiso 1 calc R .
C35 C 0.71892(7) 0.49887(15) 0.10871(6) 0.0171(4) Uani 1 d . .
H35 H 0.6897 0.4532 0.1083 0.021 Uiso 1 calc R .
C36 C 0.72350(7) 0.61069(14) 0.12528(6) 0.0147(3) Uani 1 d . .
O4 O 0.67485(5) 0.83459(9) 0.10363(4) 0.0150(2) Uani 1 d . .
C41 C 0.66547(7) 0.76815(14) 0.13722(6) 0.0146(3) Uani 1 d . .
C42 C 0.63314(7) 0.81465(15) 0.15778(6) 0.0171(4) Uani 1 d . .
H42 H 0.6208 0.8899 0.1517 0.020 Uiso 1 calc R .
C43 C 0.61917(7) 0.74748(16) 0.18783(6) 0.0204(4) Uani 1 d . .
H43 H 0.5975 0.7776 0.2022 0.025 Uiso 1 calc R .
C44 C 0.63769(7) 0.63509(16) 0.19628(6) 0.0197(4) Uani 1 d . .
H44 H 0.6279 0.5894 0.2159 0.024 Uiso 1 calc R .
C45 C 0.67063(7) 0.59108(15) 0.17559(6) 0.0178(4) Uani 1 d . .
H45 H 0.6830 0.5158 0.1817 0.021 Uiso 1 calc R .
C46 C 0.68585(7) 0.65755(14) 0.14560(6) 0.0140(3) Uani 1 d . .
N4 N 0.74920(6) 0.99007(12) 0.15032(5) 0.0151(3) Uani 1 d . .
P5 P 0.766188(18) 1.11097(4) 0.137891(15) 0.01339(9) Uani 1 d . .
O5 O 0.81940(5) 1.14856(9) 0.18329(4) 0.0147(2) Uani 1 d . .
C51 C 0.83502(7) 1.26437(14) 0.19339(6) 0.0158(3) Uani 1 d . .
C52 C 0.88560(7) 1.29637(16) 0.19391(6) 0.0205(4) Uani 1 d . .
H52 H 0.9065 1.2445 0.1853 0.025 Uiso 1 calc R .
C53 C 0.90530(8) 1.40598(17) 0.20731(7) 0.0263(4) Uani 1 d . .
H53 H 0.9392 1.4287 0.2073 0.032 Uiso 1 calc R .
C54 C 0.87421(9) 1.48188(16) 0.22073(7) 0.0257(4) Uani 1 d . .
H54 H 0.8875 1.5556 0.2300 0.031 Uiso 1 calc R .
C55 C 0.82340(8) 1.44831(14) 0.22038(6) 0.0201(4) Uani 1 d . .
H55 H 0.8028 1.5004 0.2292 0.024 Uiso 1 calc R .
C56 C 0.80240(7) 1.33735(14) 0.20703(6) 0.0160(3) Uani 1 d . .
O6 O 0.72129(5) 1.20672(9) 0.13300(4) 0.0144(2) Uani 1 d . .
N6 N 0.77661(6) 1.12062(11) 0.09176(5) 0.0146(3) Uani 1 d . .
C61 C 0.71016(7) 1.23651(14) 0.17169(6) 0.0155(4) Uani 1 d . .
C62 C 0.65849(7) 1.20533(16) 0.17037(6) 0.0215(4) Uani 1 d . .
H62 H 0.6336 1.1614 0.1458 0.026 Uiso 1 calc R .
C63 C 0.64482(8) 1.24117(17) 0.20640(7) 0.0264(4) Uani 1 d . .
H63 H 0.6104 1.2213 0.2062 0.032 Uiso 1 calc R .
C64 C 0.68235(8) 1.30655(17) 0.24269(6) 0.0263(4) Uani 1 d . .
H64 H 0.6729 1.3308 0.2667 0.032 Uiso 1 calc R .
C65 C 0.73358(7) 1.33592(15) 0.24355(6) 0.0201(4) Uani 1 d . .
H65 H 0.7586 1.3788 0.2684 0.024 Uiso 1 calc R .
C66 C 0.74863(7) 1.30205(14) 0.20749(6) 0.0156(3) Uani 1 d . .

loop_
_atom_site_aniso_label
_atom_site_aniso_U_11
_atom_site_aniso_U_22
_atom_site_aniso_U_33
_atom_site_aniso_U_23
_atom_site_aniso_U_13
_atom_site_aniso_U_12
C1S 0.040(3) 0.023(2) 0.057(3) 0.000 0.031(3) 0.000
Cl1A 0.0331(4) 0.0358(5) 0.0345(5) 0.0014(4) 0.0163(4) 0.0005(3)
Cl1B 0.0698(8) 0.0487(6) 0.0854(10) 0.0227(6) 0.0596(7) 0.0232(5)
I1 0.01860(7) 0.01480(6) 0.02461(7) -0.00235(5) 0.01033(5) 0.00272(4)
I2 0.01869(6) 0.01320(6) 0.02508(7) -0.00307(5) 0.00610(5) 0.00121(4)
F1 0.0417(7) 0.0248(6) 0.0427(7) -0.0017(5) 0.0348(6) 0.0013(5)
F2 0.0347(6) 0.0203(6) 0.0316(6) 0.0017(5) 0.0203(5) -0.0048(5)
F3 0.0275(6) 0.0204(6) 0.0297(6) -0.0031(5) 0.0200(5) 0.0012(5)
F4 0.0269(6) 0.0163(5) 0.0268(6) 0.0028(4) 0.0161(5) 0.0005(4)
C1 0.0140(8) 0.0143(8) 0.0185(9) -0.0019(7) 0.0050(7) 0.0000(7)
C2 0.0168(9) 0.0239(10) 0.0207(9) -0.0034(8) 0.0111(8) -0.0003(7)
C3 0.0168(9) 0.0171(9) 0.0223(9) 0.0016(7) 0.0078(8) -0.0006(7)
C4 0.0143(8) 0.0137(8) 0.0192(9) -0.0031(7) 0.0036(7) -0.0008(7)
C5 0.0142(8) 0.0168(9) 0.0178(9) -0.0040(7) 0.0067(7) 0.0016(7)
C6 0.0159(8) 0.0150(9) 0.0168(9) 0.0007(7) 0.0062(7) -0.0010(7)
P1 0.0171(2) 0.0107(2) 0.0129(2) 0.00097(16) 0.00760(18) 0.00156(17)
O1 0.0203(6) 0.0136(6) 0.0174(6) 0.0024(5) 0.0117(5) 0.0047(5)
C11 0.0181(9) 0.0132(8) 0.0186(9) 0.0021(7) 0.0111(7) 0.0020(7)
C12 0.0213(9) 0.0156(9) 0.0249(10) -0.0045(7) 0.0089(8) 0.0009(7)
C13 0.0167(9) 0.0225(10) 0.0273(10) 0.0007(8) 0.0057(8) 0.0011(7)
N14 0.0186(8) 0.0198(8) 0.0269(9) 0.0015(7) 0.0123(7) 0.0034(6)
C15 0.0246(10) 0.0168(9) 0.0250(10) -0.0024(7) 0.0142(8) 0.0035(7)
C16 0.0213(9) 0.0223(10) 0.0170(9) -0.0023(7) 0.0088(8) 0.0017(7)
O2 0.0201(6) 0.0144(6) 0.0133(6) 0.0020(5) 0.0081(5) 0.0052(5)
C21 0.0152(8) 0.0135(8) 0.0138(8) -0.0005(6) 0.0045(7) 0.0029(7)
C22 0.0206(9) 0.0164(9) 0.0197(9) 0.0038(7) 0.0075(8) 0.0021(7)
C23 0.0228(9) 0.0126(9) 0.0242(10) -0.0004(7) 0.0081(8) 0.0013(7)
N24 0.0175(8) 0.0179(8) 0.0203(8) -0.0021(6) 0.0038(6) 0.0031(6)
C25 0.0161(9) 0.0176(9) 0.0168(9) 0.0003(7) 0.0040(7) -0.0002(7)
C26 0.0198(9) 0.0120(8) 0.0162(9) -0.0007(7) 0.0066(7) 0.0009(7)
N2 0.0186(7) 0.0097(7) 0.0142(7) -0.0010(5) 0.0074(6) 0.0001(6)
P3 0.0167(2) 0.0103(2) 0.0133(2) 0.00083(16) 0.00687(18) -0.00002(16)
O3 0.0159(6) 0.0094(6) 0.0154(6) 0.0002(5) 0.0050(5) -0.0002(5)
C31 0.0185(9) 0.0110(8) 0.0113(8) 0.0004(6) 0.0049(7) 0.0021(6)
C32 0.0174(9) 0.0180(9) 0.0151(9) 0.0034(7) 0.0063(7) 0.0008(7)
C33 0.0223(9) 0.0211(10) 0.0141(9) 0.0022(7) 0.0071(8) 0.0078(7)
C34 0.0289(10) 0.0111(8) 0.0159(9) -0.0002(7) 0.0086(8) 0.0018(7)
C35 0.0202(9) 0.0149(8) 0.0149(9) 0.0006(7) 0.0060(7) -0.0027(7)
C36 0.0189(9) 0.0123(8) 0.0128(8) 0.0034(6) 0.0064(7) 0.0020(7)
O4 0.0167(6) 0.0124(6) 0.0155(6) 0.0024(5) 0.0063(5) 0.0003(5)
C41 0.0148(8) 0.0147(8) 0.0130(8) 0.0006(7) 0.0045(7) -0.0043(7)
C42 0.0147(8) 0.0166(9) 0.0159(9) -0.0037(7) 0.0024(7) -0.0020(7)
C43 0.0151(9) 0.0295(10) 0.0171(9) -0.0052(8) 0.0071(7) -0.0026(7)
C44 0.0198(9) 0.0254(10) 0.0147(9) 0.0001(7) 0.0079(7) -0.0062(7)
C45 0.0189(9) 0.0150(9) 0.0171(9) 0.0023(7) 0.0053(7) -0.0013(7)
C46 0.0141(8) 0.0130(8) 0.0139(8) -0.0007(6) 0.0049(7) -0.0012(7)
N4 0.0232(8) 0.0116(7) 0.0121(7) 0.0003(6) 0.0088(6) -0.0006(6)
P5 0.0173(2) 0.0103(2) 0.0132(2) -0.00054(16) 0.00705(18) 0.00036(17)
O5 0.0168(6) 0.0109(6) 0.0145(6) -0.0012(5) 0.0047(5) 0.0011(5)
C51 0.0194(9) 0.0145(8) 0.0108(8) 0.0002(6) 0.0036(7) -0.0011(7)
C52 0.0216(9) 0.0230(10) 0.0177(9) -0.0002(7) 0.0090(8) 0.0004(7)
C53 0.0277(11) 0.0294(11) 0.0254(10) 0.0003(8) 0.0147(9) -0.0073(8)
C54 0.0352(12) 0.0168(9) 0.0235(10) -0.0037(8) 0.0105(9) -0.0083(8)
C55 0.0262(10) 0.0156(9) 0.0156(9) -0.0019(7) 0.0060(8) 0.0014(7)
C56 0.0205(9) 0.0156(8) 0.0092(8) 0.0003(6) 0.0035(7) 0.0003(7)
O6 0.0166(6) 0.0127(6) 0.0138(6) -0.0008(5) 0.0062(5) 0.0011(5)
N6 0.0192(7) 0.0122(7) 0.0134(7) -0.0001(5) 0.0077(6) -0.0005(6)
C61 0.0217(9) 0.0126(8) 0.0146(8) 0.0028(7) 0.0098(7) 0.0049(7)
C62 0.0201(9) 0.0249(10) 0.0191(9) -0.0002(8) 0.0078(8) -0.0010(8)
C63 0.0210(10) 0.0391(12) 0.0225(10) 0.0042(9) 0.0125(8) 0.0019(9)
C64 0.0294(11) 0.0375(12) 0.0150(9) 0.0008(8) 0.0123(8) 0.0078(9)
C65 0.0221(9) 0.0215(9) 0.0148(9) 0.0015(7) 0.0058(8) 0.0069(8)
C66 0.0192(9) 0.0127(8) 0.0130(8) 0.0034(7) 0.0049(7) 0.0045(7)

loop_
_atom_type_symbol
_atom_type_description
_atom_type_scat_dispersion_real
_atom_type_scat_dispersion_imag
_atom_type_scat_source
C C 0.0033 0.0016 'International Tables Vol C Tables 4.2.6.8 and 6.1.1.4'
H H 0.0000 0.0000 'International Tables Vol C Tables 4.2.6.8 and 6.1.1.4'
N N 0.0061 0.0033 'International Tables Vol C Tables 4.2.6.8 and 6.1.1.4'
O O 0.0106 0.0060 'International Tables Vol C Tables 4.2.6.8 and 6.1.1.4'
F F 0.0171 0.0103 'International Tables Vol C Tables 4.2.6.8 and 6.1.1.4'
P P 0.1023 0.0942 'International Tables Vol C Tables 4.2.6.8 and 6.1.1.4'
Cl Cl 0.1484 0.1585 'International Tables Vol C Tables 4.2.6.8 and 6.1.1.4'
I I -0.4742 1.8119 'International Tables Vol C Tables 4.2.6.8 and 6.1.1.4'

loop_
_geom_angle_atom_site_label_1
_geom_angle_atom_site_label_2
_geom_angle_atom_site_label_3
_geom_angle
_geom_angle_site_symmetry_1
_geom_angle_site_symmetry_3
_geom_angle_publ_flag
Cl1A C1S Cl1A 109.9(2) 2_655 . no
Cl1A C1S Cl1B 110.11(4) 2_655 . no
Cl1A C1S Cl1B 108.29(6) . . no
Cl1A C1S Cl1B 108.29(6) 2_655 2_655 no
Cl1A C1S Cl1B 110.11(4) . 2_655 no
Cl1B C1S Cl1B 110.2(3) . 2_655 no
Cl2A C2S Cl2B 112.0(7) . . no
Cl2A C2S Cl2D 108.9(6) . . no
Cl2B C2S Cl2D 106.4(7) . . no
Cl2A C2S Cl2C 113.1(7) . . no
Cl2B C2S Cl2C 106.8(6) . . no
Cl2D C2S Cl2C 109.4(7) . . no
C2 C1 C6 116.37(15) . . no
C2 C1 I1 122.29(13) . . no
C6 C1 I1 121.33(13) . . no
F1 C2 C3 118.38(16) . . no
F1 C2 C1 119.65(16) . . no
C3 C2 C1 121.96(16) . . no
F2 C3 C2 118.32(16) . . no
F2 C3 C4 120.57(15) . . no
C2 C3 C4 121.11(16) . . no
C5 C4 C3 117.06(16) . . no
C5 C4 I2 120.00(12) . . no
C3 C4 I2 122.90(13) . . no
F3 C5 C4 120.33(15) . . no
F3 C5 C6 117.97(15) . . no
C4 C5 C6 121.70(16) . . no
F4 C6 C5 118.30(15) . . no
F4 C6 C1 119.94(15) . . no
C5 C6 C1 121.76(16) . . no
N2 P1 N6 117.51(7) . . no
N2 P1 O1 109.46(7) . . no
N6 P1 O1 111.54(7) . . no
N2 P1 O2 111.24(7) . . no
N6 P1 O2 109.70(7) . . no
O1 P1 O2 95.15(6) . . no
C11 O1 P1 120.16(10) . . no
C16 C11 C12 121.06(16) . . no
C16 C11 O1 118.92(16) . . no
C12 C11 O1 119.99(15) . . no
C11 C12 C13 116.49(17) . . no
C11 C12 H12 121.8 . . no
C13 C12 H12 121.8 . . no
N14 C13 C12 124.33(17) . . no
N14 C13 H13 117.8 . . no
C12 C13 H13 117.8 . . no
C13 N14 C15 116.68(15) . . no
N14 C15 C16 124.06(17) . . no
N14 C15 H15 118.0 . . no
C16 C15 H15 118.0 . . no
C11 C16 C15 117.35(17) . . no
C11 C16 H16 121.3 . . no
C15 C16 H16 121.3 . . no
C21 O2 P1 116.93(10) . . no
C22 C21 C26 120.41(16) . . no
C22 C21 O2 118.06(15) . . no
C26 C21 O2 121.53(15) . . no
C21 C22 C23 117.16(17) . . no
C21 C22 H22 121.4 . . no
C23 C22 H22 121.4 . . no
N24 C23 C22 124.09(17) . . no
N24 C23 H23 118.0 . . no
C22 C23 H23 118.0 . . no
C25 N24 C23 116.64(15) . . no
N24 C25 C26 124.35(17) . . no
N24 C25 H25 117.8 . . no
C26 C25 H25 117.8 . . no
C25 C26 C21 117.24(16) . . no
C25 C26 H26 121.4 . . no
C21 C26 H26 121.4 . . no
P1 N2 P3 121.41(9) . . no
N4 P3 N2 118.51(7) . . no
N4 P3 O3 105.66(7) . . no
N2 P3 O3 112.09(7) . . no
N4 P3 O4 112.03(7) . . no
N2 P3 O4 104.24(7) . . no
O3 P3 O4 103.42(6) . . no
C31 O3 P3 119.88(10) . . no
C32 C31 C36 123.13(16) . . no
C32 C31 O3 117.37(15) . . no
C36 C31 O3 119.36(14) . . no
C31 C32 C33 118.67(16) . . no
C31 C32 H32 120.7 . . no
C33 C32 H32 120.7 . . no
C34 C33 C32 120.22(17) . . no
C34 C33 H33 119.9 . . no
C32 C33 H33 119.9 . . no
C33 C34 C35 120.01(16) . . no
C33 C34 H34 120.0 . . no
C35 C34 H34 120.0 . . no
C34 C35 C36 121.63(16) . . no
C34 C35 H35 119.2 . . no
C36 C35 H35 119.2 . . no
C31 C36 C35 116.32(15) . . no
C31 C36 C46 121.16(15) . . no
C35 C36 C46 122.44(15) . . no
C41 O4 P3 120.68(10) . . no
C42 C41 C46 123.13(16) . . no
C42 C41 O4 117.82(15) . . no
C46 C41 O4 118.91(15) . . no
C41 C42 C43 118.96(16) . . no
C41 C42 H42 120.5 . . no
C43 C42 H42 120.5 . . no
C44 C43 C42 119.66(17) . . no
C44 C43 H43 120.2 . . no
C42 C43 H43 120.2 . . no
C45 C44 C43 120.13(17) . . no
C45 C44 H44 119.9 . . no
C43 C44 H44 119.9 . . no
C44 C45 C46 121.27(16) . . no
C44 C45 H45 119.4 . . no
C46 C45 H45 119.4 . . no
C41 C46 C45 116.82(15) . . no
C41 C46 C36 122.48(15) . . no
C45 C46 C36 120.68(15) . . no
P3 N4 P5 121.39(9) . . no
N4 P5 N6 117.58(7) . . no
N4 P5 O6 112.40(7) . . no
N6 P5 O6 105.38(7) . . no
N4 P5 O5 105.06(7) . . no
N6 P5 O5 112.22(7) . . no
O6 P5 O5 103.43(6) . . no
C51 O5 P5 122.15(10) . . no
C52 C51 C56 122.89(16) . . no
C52 C51 O5 116.93(15) . . no
C56 C51 O5 119.82(15) . . no
C51 C52 C53 119.64(17) . . no
C51 C52 H52 120.2 . . no
C53 C52 H52 120.2 . . no
C52 C53 C54 119.62(18) . . no
C52 C53 H53 120.2 . . no
C54 C53 H53 120.2 . . no
C53 C54 C55 120.20(17) . . no
C53 C54 H54 119.9 . . no
C55 C54 H54 119.9 . . no
C54 C55 C56 121.41(17) . . no
C54 C55 H55 119.3 . . no
C56 C55 H55 119.3 . . no
C51 C56 C55 116.22(16) . . no
C51 C56 C66 122.87(15) . . no
C55 C56 C66 120.91(16) . . no
C61 O6 P5 120.30(10) . . no
P1 N6 P5 120.62(9) . . no
C66 C61 C62 122.82(16) . . no
C66 C61 O6 119.56(15) . . no
C62 C61 O6 117.44(15) . . no
C63 C62 C61 118.54(18) . . no
C63 C62 H62 120.7 . . no
C61 C62 H62 120.7 . . no
C64 C63 C62 120.04(18) . . no
C64 C63 H63 120.0 . . no
C62 C63 H63 120.0 . . no
C65 C64 C63 120.57(17) . . no
C65 C64 H64 119.7 . . no
C63 C64 H64 119.7 . . no
C64 C65 C66 120.96(17) . . no
C64 C65 H65 119.5 . . no
C66 C65 H65 119.5 . . no
C61 C66 C65 117.07(16) . . no
C61 C66 C56 121.53(15) . . no
C65 C66 C56 121.37(16) . . no

loop_
_geom_bond_atom_site_label_1
_geom_bond_atom_site_label_2
_geom_bond_distance
_geom_bond_site_symmetry_2
_geom_bond_publ_flag
C1S Cl1A 1.768(3) 2_655 no
C1S Cl1A 1.768(3) . no
C1S Cl1B 1.774(3) . no
C1S Cl1B 1.774(3) 2_655 no
C2S Cl2A 1.700(11) . no
C2S Cl2B 1.710(11) . no
C2S Cl2D 1.735(11) . no
C2S Cl2C 1.763(12) . no
I1 C1 2.0943(17) . no
I2 C4 2.0890(17) . no
F1 C2 1.3449(19) . no
F2 C3 1.3478(19) . no
F3 C5 1.3390(18) . no
F4 C6 1.3441(19) . no
C1 C2 1.384(2) . no
C1 C6 1.388(2) . no
C2 C3 1.379(2) . no
C3 C4 1.389(2) . no
C4 C5 1.376(2) . no
C5 C6 1.376(2) . no
P1 N2 1.5796(14) . no
P1 N6 1.5844(14) . no
P1 O1 1.5874(12) . no
P1 O2 1.6011(13) . no
O1 C11 1.398(2) . no
C11 C16 1.369(2) . no
C11 C12 1.385(3) . no
C12 C13 1.393(2) . no
C12 H12 0.9300 . no
C13 N14 1.328(2) . no
C13 H13 0.9300 . no
N14 C15 1.344(2) . no
C15 C16 1.380(2) . no
C15 H15 0.9300 . no
C16 H16 0.9300 . no
O2 C21 1.3978(19) . no
C21 C22 1.379(2) . no
C21 C26 1.380(2) . no
C22 C23 1.382(2) . no
C22 H22 0.9300 . no
C23 N24 1.337(2) . no
C23 H23 0.9300 . no
N24 C25 1.332(2) . no
C25 C26 1.377(2) . no
C25 H25 0.9300 . no
C26 H26 0.9300 . no
N2 P3 1.5828(14) . no
P3 N4 1.5760(15) . no
P3 O3 1.5843(12) . no
P3 O4 1.5882(12) . no
O3 C31 1.4116(19) . no
C31 C32 1.382(2) . no
C31 C36 1.392(2) . no
C32 C33 1.385(2) . no
C32 H32 0.9300 . no
C33 C34 1.376(2) . no
C33 H33 0.9300 . no
C34 C35 1.389(2) . no
C34 H34 0.9300 . no
C35 C36 1.394(2) . no
C35 H35 0.9300 . no
C36 C46 1.487(2) . no
O4 C41 1.4113(19) . no
C41 C42 1.374(2) . no
C41 C46 1.383(2) . no
C42 C43 1.389(2) . no
C42 H42 0.9300 . no
C43 C44 1.388(3) . no
C43 H43 0.9300 . no
C44 C45 1.379(2) . no
C44 H44 0.9300 . no
C45 C46 1.401(2) . no
C45 H45 0.9300 . no
N4 P5 1.5797(14) . no
P5 N6 1.5853(14) . no
P5 O6 1.5864(12) . no
P5 O5 1.5867(13) . no
O5 C51 1.4126(19) . no
C51 C52 1.373(2) . no
C51 C56 1.396(2) . no
C52 C53 1.381(3) . no
C52 H52 0.9300 . no
C53 C54 1.385(3) . no
C53 H53 0.9300 . no
C54 C55 1.386(3) . no
C54 H54 0.9300 . no
C55 C56 1.404(2) . no
C55 H55 0.9300 . no
C56 C66 1.477(2) . no
O6 C61 1.4058(19) . no
C61 C66 1.388(2) . no
C61 C62 1.388(2) . no
C62 C63 1.386(2) . no
C62 H62 0.9300 . no
C63 C64 1.385(3) . no
C63 H63 0.9300 . no
C64 C65 1.378(3) . no
C64 H64 0.9300 . no
C65 C66 1.402(2) . no
C65 H65 0.9300 . no

loop_
_geom_torsion_atom_site_label_1
_geom_torsion_atom_site_label_2
_geom_torsion_atom_site_label_3
_geom_torsion_atom_site_label_4
_geom_torsion
_geom_torsion_publ_flag
C6 C1 C2 F1 178.38(15) no
I1 C1 C2 F1 -2.9(2) no
C6 C1 C2 C3 -1.3(3) no
I1 C1 C2 C3 177.44(14) no
F1 C2 C3 F2 -0.5(3) no
C1 C2 C3 F2 179.20(16) no
F1 C2 C3 C4 179.93(15) no
C1 C2 C3 C4 -0.4(3) no
F2 C3 C4 C5 -178.06(15) no
C2 C3 C4 C5 1.5(3) no
F2 C3 C4 I2 4.1(2) no
C2 C3 C4 I2 -176.32(13) no
C3 C4 C5 F3 178.69(15) no
I2 C4 C5 F3 -3.4(2) no
C3 C4 C5 C6 -0.9(3) no
I2 C4 C5 C6 176.96(13) no
F3 C5 C6 F4 -0.1(2) no
C4 C5 C6 F4 179.56(15) no
F3 C5 C6 C1 179.57(15) no
C4 C5 C6 C1 -0.8(3) no
C2 C1 C6 F4 -178.46(15) no
I1 C1 C6 F4 2.8(2) no
C2 C1 C6 C5 1.9(3) no
I1 C1 C6 C5 -176.87(13) no
N2 P1 O1 C11 -38.52(14) no
N6 P1 O1 C11 93.25(13) no
O2 P1 O1 C11 -153.20(12) no
P1 O1 C11 C16 109.79(16) no
P1 O1 C11 C12 -72.41(19) no
C16 C11 C12 C13 -0.9(3) no
O1 C11 C12 C13 -178.69(15) no
C11 C12 C13 N14 -1.1(3) no
C12 C13 N14 C15 2.3(3) no
C13 N14 C15 C16 -1.4(3) no
C12 C11 C16 C15 1.7(3) no
O1 C11 C16 C15 179.46(15) no
N14 C15 C16 C11 -0.5(3) no
N2 P1 O2 C21 83.93(13) no
N6 P1 O2 C21 -47.79(13) no
O1 P1 O2 C21 -162.87(12) no
P1 O2 C21 C22 115.35(15) no
P1 O2 C21 C26 -64.59(19) no
C26 C21 C22 C23 2.7(3) no
O2 C21 C22 C23 -177.20(15) no
C21 C22 C23 N24 0.4(3) no
C22 C23 N24 C25 -2.9(3) no
C23 N24 C25 C26 2.4(3) no
N24 C25 C26 C21 0.6(3) no
C22 C21 C26 C25 -3.2(2) no
O2 C21 C26 C25 176.76(15) no
N6 P1 N2 P3 7.22(13) no
O1 P1 N2 P3 135.77(9) no
O2 P1 N2 P3 -120.37(10) no
P1 N2 P3 N4 3.73(14) no
P1 N2 P3 O3 -119.77(10) no
P1 N2 P3 O4 129.05(9) no
N4 P3 O3 C31 167.72(12) no
N2 P3 O3 C31 -61.84(13) no
O4 P3 O3 C31 49.86(13) no
P3 O3 C31 C32 111.10(15) no
P3 O3 C31 C36 -73.08(17) no
C36 C31 C32 C33 0.4(3) no
O3 C31 C32 C33 176.04(14) no
C31 C32 C33 C34 0.5(3) no
C32 C33 C34 C35 -0.5(3) no
C33 C34 C35 C36 -0.4(3) no
C32 C31 C36 C35 -1.2(2) no
O3 C31 C36 C35 -176.75(14) no
C32 C31 C36 C46 175.46(15) no
O3 C31 C36 C46 -0.1(2) no
C34 C35 C36 C31 1.2(2) no
C34 C35 C36 C46 -175.44(16) no
N4 P3 O4 C41 -73.16(13) no
N2 P3 O4 C41 157.50(12) no
O3 P3 O4 C41 40.16(13) no
P3 O4 C41 C42 109.57(15) no
P3 O4 C41 C46 -74.66(17) no
C46 C41 C42 C43 -1.2(3) no
O4 C41 C42 C43 174.39(14) no
C41 C42 C43 C44 -0.4(2) no
C42 C43 C44 C45 1.2(3) no
C43 C44 C45 C46 -0.4(3) no
C42 C41 C46 C45 1.9(3) no
O4 C41 C46 C45 -173.62(14) no
C42 C41 C46 C36 -176.34(15) no
O4 C41 C46 C36 8.1(2) no
C44 C45 C46 C41 -1.1(2) no
C44 C45 C46 C36 177.19(15) no
C31 C36 C46 C41 42.7(2) no
C35 C36 C46 C41 -140.87(18) no
C31 C36 C46 C45 -135.49(17) no
C35 C36 C46 C45 40.9(2) no
N2 P3 N4 P5 -3.19(14) no
O3 P3 N4 P5 123.44(10) no
O4 P3 N4 P5 -124.64(10) no
P3 N4 P5 N6 -8.26(14) no
P3 N4 P5 O6 114.35(11) no
P3 N4 P5 O5 -133.88(10) no
N4 P5 O5 C51 -156.56(12) no
N6 P5 O5 C51 74.55(13) no
O6 P5 O5 C51 -38.53(13) no
P5 O5 C51 C52 -115.98(15) no
P5 O5 C51 C56 70.69(18) no
C56 C51 C52 C53 -1.6(3) no
O5 C51 C52 C53 -174.71(16) no
C51 C52 C53 C54 1.0(3) no
C52 C53 C54 C55 -0.5(3) no
C53 C54 C55 C56 0.6(3) no
C52 C51 C56 C55 1.7(2) no
O5 C51 C56 C55 174.60(14) no
C52 C51 C56 C66 -178.56(16) no
O5 C51 C56 C66 -5.6(2) no
C54 C55 C56 C51 -1.2(3) no
C54 C55 C56 C66 179.05(16) no
N4 P5 O6 C61 62.76(14) no
N6 P5 O6 C61 -167.98(12) no
O5 P5 O6 C61 -50.02(13) no
N2 P1 N6 P5 -19.22(13) no
O1 P1 N6 P5 -146.77(9) no
O2 P1 N6 P5 109.11(10) no
N4 P5 N6 P1 19.75(13) no
O6 P5 N6 P1 -106.38(10) no
O5 P5 N6 P1 141.76(9) no
P5 O6 C61 C66 74.69(17) no
P5 O6 C61 C62 -110.01(15) no
C66 C61 C62 C63 -0.1(3) no
O6 C61 C62 C63 -175.19(16) no
C61 C62 C63 C64 0.0(3) no
C62 C63 C64 C65 -0.4(3) no
C63 C64 C65 C66 1.0(3) no
C62 C61 C66 C65 0.6(2) no
O6 C61 C66 C65 175.64(14) no
C62 C61 C66 C56 -177.75(16) no
O6 C61 C66 C56 -2.7(2) no
C64 C65 C66 C61 -1.1(3) no
C64 C65 C66 C56 177.28(16) no
C51 C56 C66 C61 -41.4(2) no
C55 C56 C66 C61 138.38(17) no
C51 C56 C66 C65 140.35(17) no
C55 C56 C66 C65 -39.9(2) no
